data_1504116
loop_
_publ_author_name
'Palsuledesai, Charuta C.'
'Murru, Siva'
'Sahoo, Santosh K.'
'Patel, Bhisma K.'

_publ_section_title
;
 Acyl-isothiocyanates as efficient thiocyanate transfer reagents.
;
_journal_issue 15
_journal_name_full 'Organic letters'
_journal_page_first 3382
_journal_page_last 3385
_journal_paper_doi 10.1021/ol901561j
_journal_volume 11
_journal_year 2009
_chemical_formula_moiety 'C14 H13 N O4 S'
_chemical_formula_sum 'C14 H13 N O4 S'
_chemical_formula_weight 291.31
_chemical_name_systematic '(2E)-ethyl 2-(benzoylimino)-5-methyl-1,3-oxathiole-4-carboxylate'
_space_group_IT_number 14
_symmetry_cell_setting monoclinic
_symmetry_Int_Tables_number 14
_symmetry_space_group_name_Hall '-P 2yn'
_symmetry_space_group_name_H-M 'P 1 21/n 1'
_atom_sites_solution_hydrogens geom
_atom_sites_solution_primary direct
_atom_sites_solution_secondary difmap
_audit_creation_method SHELXL-97
_cell_angle_alpha 90.00
_cell_angle_beta 94.920(3)
_cell_angle_gamma 90.00
_cell_formula_units_Z 4
_cell_length_a 9.2571(6)
_cell_length_b 13.4283(7)
_cell_length_c 11.0755(6)
_cell_measurement_reflns_used 4332
_cell_measurement_temperature 298(2)
_cell_measurement_theta_max 34.22
_cell_measurement_theta_min 2.39
_cell_volume 1371.69(14)
_computing_cell_refinement 'Bruker SMART'
_computing_data_collection 'Bruker SMART'
_computing_data_reduction 'Bruker SAINT'
_computing_molecular_graphics 'Bruker SHELXTL'
_computing_publication_material 'Bruker SHELXTL'
_computing_structure_refinement 'SHELXL-97 (Sheldrick, 1997)'
_computing_structure_solution 'SHELXS-97 (Sheldrick, 1990)'
_diffrn_ambient_temperature 298(2)
_diffrn_measured_fraction_theta_full 0.97
_diffrn_measured_fraction_theta_max 0.97
_diffrn_measurement_device_type 'CCD area detector'
_diffrn_measurement_method 'phi and omega scans'
_diffrn_radiation_monochromator graphite
_diffrn_radiation_probe x-ray
_diffrn_radiation_type MoK\a
_diffrn_radiation_wavelength 0.71073
_diffrn_reflns_av_R_equivalents 0.0223
_diffrn_reflns_av_sigmaI/netI 0.0218
_diffrn_reflns_limit_h_max 14
_diffrn_reflns_limit_h_min -12
_diffrn_reflns_limit_k_max 20
_diffrn_reflns_limit_k_min -19
_diffrn_reflns_limit_l_max 17
_diffrn_reflns_limit_l_min -17
_diffrn_reflns_number 17769
_diffrn_reflns_theta_full 31.22
_diffrn_reflns_theta_max 31.22
_diffrn_reflns_theta_min 2.39
_diffrn_source 'fine-focus sealed tube'
_diffrn_source_type 'SMART APEX 2'
_exptl_absorpt_coefficient_mu 0.248
_exptl_absorpt_correction_type none
_exptl_crystal_colour Colorless
_exptl_crystal_density_diffrn 1.411
_exptl_crystal_density_method 'not measured'
_exptl_crystal_description reactangular
_exptl_crystal_F_000 608
_exptl_crystal_recrystallization_method 'Ethyl acetate hexane'
_exptl_crystal_size_max 0.35
_exptl_crystal_size_mid 0.32
_exptl_crystal_size_min 0.28
_refine_diff_density_max 0.288
_refine_diff_density_min -0.237
_refine_diff_density_rms 0.070
_refine_ls_extinction_method none
_refine_ls_goodness_of_fit_ref 1.024
_refine_ls_hydrogen_treatment constr
_refine_ls_matrix_type full
_refine_ls_number_parameters 183
_refine_ls_number_reflns 4332
_refine_ls_number_restraints 0
_refine_ls_restrained_S_all 1.024
_refine_ls_R_factor_all 0.0626
_refine_ls_R_factor_gt 0.0447
_refine_ls_shift/su_max 0.001
_refine_ls_shift/su_mean 0.000
_refine_ls_structure_factor_coef Fsqd
_refine_ls_weighting_details 'calc w=1/[\s^2^(Fo^2^)+(0.1000P)^2^+0.0000P] where P=(Fo^2^+2Fc^2^)/3'
_refine_ls_weighting_scheme calc
_refine_ls_wR_factor_gt 0.1354
_refine_ls_wR_factor_ref 0.1493
_reflns_number_gt 3213
_reflns_number_total 4332
_reflns_threshold_expression >2sigma(I)
_cod_data_source_file ol901561j_si_002.cif
_cod_data_source_block 2-imino_oxathioline
_cod_original_sg_symbol_H-M 'P 21/n'
_cod_database_code 1504116

loop_
_symmetry_equiv_pos_as_xyz
'x, y, z'
'-x+1/2, y+1/2, -z+1/2'
'-x, -y, -z'
'x-1/2, -y-1/2, z-1/2'

loop_
_atom_site_label
_atom_site_type_symbol
_atom_site_fract_x
_atom_site_fract_y
_atom_site_fract_z
_atom_site_U_iso_or_equiv
_atom_site_adp_type
_atom_site_occupancy
_atom_site_symmetry_multiplicity
_atom_site_calc_flag
_atom_site_refinement_flags
S1 S -0.01128(4) 0.01911(2) 0.71548(3) 0.04105(13) Uani 1 1 d .
C1 C 0.11905(19) -0.35178(10) 0.60571(13) 0.0519(4) Uani 1 1 d .
H1 H 0.0441 -0.3525 0.6565 0.062 Uiso 1 1 calc R
C2 C 0.17525(17) -0.26159(9) 0.56879(11) 0.0410(3) Uani 1 1 d .
C3 C 0.28523(18) -0.26098(11) 0.49209(12) 0.0487(4) Uani 1 1 d .
H3 H 0.3218 -0.2008 0.4664 0.058 Uiso 1 1 calc R
C6 C 0.1758(2) -0.44077(11) 0.56606(16) 0.0634(5) Uani 1 1 d .
H6 H 0.1387 -0.5011 0.5907 0.076 Uiso 1 1 calc R
C4 C 0.3414(2) -0.35079(12) 0.45310(14) 0.0612(5) Uani 1 1 d .
H4 H 0.4159 -0.3504 0.4018 0.073 Uiso 1 1 calc R
C5 C 0.2865(2) -0.44014(12) 0.49066(15) 0.0641(5) Uani 1 1 d .
H5 H 0.3244 -0.4999 0.4650 0.077 Uiso 1 1 calc R
C8 C 0.12630(16) 0.00037(8) 0.62176(10) 0.0366(3) Uani 1 1 d .
C9 C 0.01955(15) 0.14776(9) 0.70919(10) 0.0379(3) Uani 1 1 d .
C10 C 0.19259(18) 0.26546(10) 0.60431(13) 0.0517(4) Uani 1 1 d .
H10A H 0.1813 0.2722 0.5177 0.077 Uiso 1 1 calc R
H10B H 0.2939 0.2654 0.6315 0.077 Uiso 1 1 calc R
H10C H 0.1457 0.3202 0.6408 0.077 Uiso 1 1 calc R
C7 C 0.11297(16) -0.16774(9) 0.61441(11) 0.0406(3) Uani 1 1 d .
C11 C -0.07173(16) 0.21117(9) 0.78085(11) 0.0427(3) Uani 1 1 d .
C12 C -0.12210(18) 0.37297(11) 0.84999(14) 0.0541(4) Uani 1 1 d .
H12A H -0.1020 0.3565 0.9350 0.065 Uiso 1 1 calc R
H12B H -0.2252 0.3649 0.8284 0.065 Uiso 1 1 calc R
C13 C -0.0773(2) 0.47802(11) 0.82738(17) 0.0644(5) Uani 1 1 d .
H13A H 0.0241 0.4857 0.8516 0.097 Uiso 1 1 calc R
H13B H -0.1322 0.5227 0.8733 0.097 Uiso 1 1 calc R
H13C H -0.0952 0.4929 0.7426 0.097 Uiso 1 1 calc R
O3 O 0.18709(11) 0.08758(6) 0.58978(8) 0.0431(2) Uani 1 1 d .
O1 O -0.03970(12) 0.30785(7) 0.77572(8) 0.0464(3) Uani 1 1 d .
O4 O 0.01152(13) -0.16938(7) 0.67963(10) 0.0577(3) Uani 1 1 d .
O2 O -0.16333(13) 0.17624(8) 0.83871(10) 0.0651(4) Uani 1 1 d .
N1 N 0.17803(14) -0.08074(7) 0.57926(9) 0.0415(3) Uani 1 1 d .
C14 C 0.12595(16) 0.17065(8) 0.63964(10) 0.0384(3) Uani 1 1 d .

loop_
_atom_site_aniso_label
_atom_site_aniso_U_11
_atom_site_aniso_U_22
_atom_site_aniso_U_33
_atom_site_aniso_U_23
_atom_site_aniso_U_13
_atom_site_aniso_U_12
S1 0.0441(3) 0.03295(17) 0.04816(19) 0.00087(10) 0.01617(17) -0.00142(12)
C1 0.0594(11) 0.0347(6) 0.0625(8) 0.0005(5) 0.0100(8) -0.0010(6)
C2 0.0463(9) 0.0330(6) 0.0432(6) -0.0016(4) 0.0014(6) 0.0025(5)
C3 0.0553(10) 0.0421(7) 0.0497(7) -0.0041(5) 0.0096(7) 0.0008(6)
C6 0.0805(13) 0.0328(6) 0.0770(10) -0.0016(6) 0.0081(9) 0.0012(7)
C4 0.0681(13) 0.0566(9) 0.0607(8) -0.0144(6) 0.0156(9) 0.0088(8)
C5 0.0786(14) 0.0439(7) 0.0690(9) -0.0147(6) 0.0021(9) 0.0148(8)
C8 0.0404(8) 0.0322(5) 0.0379(5) 0.0004(4) 0.0077(5) -0.0023(5)
C9 0.0405(8) 0.0332(5) 0.0410(5) -0.0005(4) 0.0081(6) 0.0004(5)
C10 0.0629(11) 0.0345(6) 0.0609(8) -0.0010(5) 0.0247(7) -0.0066(6)
C7 0.0439(9) 0.0336(6) 0.0445(6) -0.0003(4) 0.0059(6) 0.0018(5)
C11 0.0459(9) 0.0365(6) 0.0472(6) -0.0004(4) 0.0122(6) 0.0038(5)
C12 0.0565(10) 0.0421(7) 0.0670(8) -0.0081(6) 0.0244(8) 0.0072(7)
C13 0.0643(13) 0.0419(8) 0.0892(12) -0.0127(7) 0.0200(10) 0.0013(7)
O3 0.0518(6) 0.0315(4) 0.0488(5) -0.0017(3) 0.0213(5) -0.0028(4)
O1 0.0512(7) 0.0352(4) 0.0557(5) -0.0042(3) 0.0212(5) 0.0031(4)
O4 0.0600(8) 0.0387(5) 0.0787(7) 0.0000(4) 0.0315(6) -0.0011(5)
O2 0.0705(9) 0.0464(6) 0.0849(7) -0.0012(5) 0.0443(7) -0.0012(5)
N1 0.0480(7) 0.0328(5) 0.0453(5) -0.0019(4) 0.0130(5) 0.0005(4)
C14 0.0457(8) 0.0305(5) 0.0398(5) -0.0015(4) 0.0088(6) 0.0012(5)

loop_
_atom_type_symbol
_atom_type_description
_atom_type_scat_dispersion_real
_atom_type_scat_dispersion_imag
_atom_type_scat_source
C C 0.0033 0.0016 'International Tables Vol C Tables 4.2.6.8 and 6.1.1.4'
H H 0.0000 0.0000 'International Tables Vol C Tables 4.2.6.8 and 6.1.1.4'
N N 0.0061 0.0033 'International Tables Vol C Tables 4.2.6.8 and 6.1.1.4'
O O 0.0106 0.0060 'International Tables Vol C Tables 4.2.6.8 and 6.1.1.4'
S S 0.1246 0.1234 'International Tables Vol C Tables 4.2.6.8 and 6.1.1.4'

loop_
_geom_angle_atom_site_label_1
_geom_angle_atom_site_label_2
_geom_angle_atom_site_label_3
_geom_angle
C8 S1 C9 89.36(6)
C6 C1 C2 119.56(14)
C6 C1 H1 120.2
C2 C1 H1 120.2
C3 C2 C1 119.95(12)
C3 C2 C7 122.01(12)
C1 C2 C7 118.04(12)
C2 C3 C4 119.93(14)
C2 C3 H3 120.0
C4 C3 H3 120.0
C5 C6 C1 120.47(15)
C5 C6 H6 119.8
C1 C6 H6 119.8
C5 C4 C3 120.05(15)
C5 C4 H4 120.0
C3 C4 H4 120.0
C6 C5 C4 120.03(14)
C6 C5 H5 120.0
C4 C5 H5 120.0
N1 C8 O3 117.11(11)
N1 C8 S1 130.94(10)
O3 C8 S1 111.94(8)
C14 C9 C11 131.32(11)
C14 C9 S1 112.32(9)
C11 C9 S1 116.35(9)
C14 C10 H10A 109.5
C14 C10 H10B 109.5
H10A C10 H10B 109.5
C14 C10 H10C 109.5
H10A C10 H10C 109.5
H10B C10 H10C 109.5
O4 C7 N1 123.43(11)
O4 C7 C2 121.27(11)
N1 C7 C2 115.29(11)
O2 C11 O1 124.91(11)
O2 C11 C9 121.59(12)
O1 C11 C9 113.48(11)
O1 C12 C13 107.73(12)
O1 C12 H12A 110.2
C13 C12 H12A 110.2
O1 C12 H12B 110.2
C13 C12 H12B 110.2
H12A C12 H12B 108.5
C12 C13 H13A 109.5
C12 C13 H13B 109.5
H13A C13 H13B 109.5
C12 C13 H13C 109.5
H13A C13 H13C 109.5
H13B C13 H13C 109.5
C8 O3 C14 113.39(9)
C11 O1 C12 115.48(10)
C8 N1 C7 115.09(11)
C9 C14 O3 112.98(10)
C9 C14 C10 133.91(11)
O3 C14 C10 113.11(10)

loop_
_geom_bond_atom_site_label_1
_geom_bond_atom_site_label_2
_geom_bond_distance
S1 C8 1.7290(13)
S1 C9 1.7532(12)
C1 C6 1.392(2)
C1 C2 1.3932(18)
C1 H1 0.9300
C2 C3 1.381(2)
C2 C7 1.4919(17)
C3 C4 1.3963(19)
C3 H3 0.9300
C6 C5 1.376(2)
C6 H6 0.9300
C4 C5 1.381(2)
C4 H4 0.9300
C5 H5 0.9300
C8 N1 1.2945(15)
C8 O3 1.3594(14)
C9 C14 1.3372(17)
C9 C11 1.4779(17)
C10 C14 1.4819(17)
C10 H10A 0.9600
C10 H10B 0.9600
C10 H10C 0.9600
C7 O4 1.2331(15)
C7 N1 1.3854(15)
C11 O2 1.2012(15)
C11 O1 1.3340(16)
C12 O1 1.4597(15)
C12 C13 1.497(2)
C12 H12A 0.9700
C12 H12B 0.9700
C13 H13A 0.9600
C13 H13B 0.9600
C13 H13C 0.9600
O3 C14 1.3867(13)
